data_7016372
loop_
_publ_author_name
'Cooke, Gareth'
'O M\'aille, Gear\'oid M'
'Quesada, Roberto'
'Wang, Longsheng'
'Varughese, Sunil'
'Draper, Sylvia M.'

_publ_section_title
;
 Substituted pyridazines as ligands in homoleptic (fac and mer) and
 heteroleptic Ru(ii) complexes.
;
_journal_issue 32
_journal_name_full 'Dalton transactions (Cambridge, England : 2003)'
_journal_page_first 8206
_journal_page_last 8212
_journal_paper_doi 10.1039/c1dt10340g
_journal_volume 40
_journal_year 2011
_chemical_formula_moiety 'C19 H13 N5'
_chemical_formula_sum 'C19 H13 N5'
_chemical_formula_weight 311.34
_chemical_name_systematic
;
?
;
_space_group_IT_number 14
_symmetry_cell_setting monoclinic
_symmetry_space_group_name_Hall '-P 2yn'
_symmetry_space_group_name_H-M 'P 1 21/n 1'
_atom_sites_solution_hydrogens geom
_atom_sites_solution_primary direct
_atom_sites_solution_secondary difmap
_audit_creation_method SHELXL-97
_cell_angle_alpha 90.00
_cell_angle_beta 90.87(3)
_cell_angle_gamma 90.00
_cell_formula_units_Z 4
_cell_length_a 9.4836(19)
_cell_length_b 11.136(2)
_cell_length_c 14.432(3)
_cell_measurement_reflns_used 4639
_cell_measurement_temperature 150(2)
_cell_measurement_theta_max 46.42
_cell_measurement_theta_min 2.68
_cell_volume 1524.0(5)
_computing_cell_refinement SMART
_computing_data_collection SMART
_computing_data_reduction SAINTPLUS
_computing_molecular_graphics 'Bruker SHELXTL; Accelrys material studio'
_computing_structure_refinement 'SHELXTL (Sheldrick, 1997)'
_computing_structure_solution 'SHELXTL (Sheldrick, 1990)'
_diffrn_ambient_temperature 150(2)
_diffrn_measured_fraction_theta_full 1.000
_diffrn_measured_fraction_theta_max 1.000
_diffrn_measurement_device_type 'CCD area detector'
_diffrn_measurement_method 'phi and omega scans'
_diffrn_radiation_monochromator graphite
_diffrn_radiation_source 'fine-focus sealed tube'
_diffrn_radiation_type MoK\a
_diffrn_radiation_wavelength 0.71073
_diffrn_reflns_av_R_equivalents 0.0184
_diffrn_reflns_av_sigmaI/netI 0.0136
_diffrn_reflns_limit_h_max 11
_diffrn_reflns_limit_h_min -11
_diffrn_reflns_limit_k_max 13
_diffrn_reflns_limit_k_min -13
_diffrn_reflns_limit_l_max 17
_diffrn_reflns_limit_l_min -17
_diffrn_reflns_number 16427
_diffrn_reflns_theta_full 25.49
_diffrn_reflns_theta_max 25.49
_diffrn_reflns_theta_min 2.31
_exptl_absorpt_coefficient_mu 0.085
_exptl_absorpt_correction_T_max 0.9932
_exptl_absorpt_correction_T_min 0.9848
_exptl_absorpt_correction_type multi-scan
_exptl_absorpt_process_details 'SADABS; Sheldrick, 1996'
_exptl_crystal_colour colorless
_exptl_crystal_density_diffrn 1.357
_exptl_crystal_density_method 'not measured'
_exptl_crystal_description block
_exptl_crystal_F_000 648
_exptl_crystal_size_max 0.18
_exptl_crystal_size_mid 0.14
_exptl_crystal_size_min 0.08
_refine_diff_density_max 0.221
_refine_diff_density_min -0.200
_refine_diff_density_rms 0.050
_refine_ls_extinction_coef 0.016(2)
_refine_ls_extinction_expression Fc^*^=kFc[1+0.001xFc^2^\l^3^/sin(2\q)]^-1/4^
_refine_ls_extinction_method SHELXL
_refine_ls_goodness_of_fit_ref 0.889
_refine_ls_hydrogen_treatment mixed
_refine_ls_matrix_type full
_refine_ls_number_parameters 270
_refine_ls_number_reflns 2836
_refine_ls_number_restraints 0
_refine_ls_restrained_S_all 0.889
_refine_ls_R_factor_all 0.0368
_refine_ls_R_factor_gt 0.0345
_refine_ls_shift/su_max 0.000
_refine_ls_shift/su_mean 0.000
_refine_ls_structure_factor_coef Fsqd
_refine_ls_weighting_details 'calc w=1/[\s^2^(Fo^2^)+(0.0894P)^2^+0.3326P] where P=(Fo^2^+2Fc^2^)/3'
_refine_ls_weighting_scheme calc
_refine_ls_wR_factor_gt 0.1029
_refine_ls_wR_factor_ref 0.1075
_reflns_number_gt 2626
_reflns_number_total 2836
_reflns_threshold_expression >2sigma(I)
_cod_data_source_file c1dt10340g.txt
_cod_data_source_block gcb
_cod_depositor_comments
;
The following automatic conversions were performed:

'_symmetry_cell_setting' value 'Monoclinic' changed to 'monoclinic'
according to /home/saulius/struct/CIF-dictionaries/cif_core.dic
dictionary named 'cif_core.dic' version 2.4.1 from 2010-06-29.

Automatic conversion script
Id: cif_fix_values 1715 2011-07-08 13:25:40Z adriana 
;
_cod_original_sg_symbol_H-M P2(1)/n
_cod_database_code 7016372

loop_
_symmetry_equiv_pos_as_xyz
'x, y, z'
'-x+1/2, y+1/2, -z+1/2'
'-x, -y, -z'
'x-1/2, -y-1/2, z-1/2'

loop_
_atom_site_label
_atom_site_type_symbol
_atom_site_fract_x
_atom_site_fract_y
_atom_site_fract_z
_atom_site_U_iso_or_equiv
_atom_site_adp_type
_atom_site_occupancy
_atom_site_symmetry_multiplicity
_atom_site_calc_flag
N1A N 0.57954(9) 0.32397(9) 0.07725(7) 0.0316(2) Uani 1 1 d
N2A N 0.58792(9) 0.40957(9) 0.14210(6) 0.0309(2) Uani 1 1 d
N2B N 0.32334(9) 0.16449(8) -0.06043(6) 0.0276(2) Uani 1 1 d
N2C N 0.41863(9) 0.54184(8) 0.31922(6) 0.0294(2) Uani 1 1 d
N2D N 0.09028(9) 0.48303(8) 0.11459(6) 0.0291(2) Uani 1 1 d
C1B C 0.45143(10) 0.19609(9) -0.02802(7) 0.0240(2) Uani 1 1 d
C1C C 0.50051(10) 0.55565(9) 0.24514(7) 0.0236(2) Uani 1 1 d
C1D C 0.21509(10) 0.53378(9) 0.13589(7) 0.0232(2) Uani 1 1 d
C3A C 0.47346(10) 0.47168(9) 0.16658(7) 0.0239(2) Uani 1 1 d
C3B C 0.31653(12) 0.07235(10) -0.11992(8) 0.0319(3) Uani 1 1 d
C3C C 0.44456(13) 0.61504(11) 0.39133(8) 0.0360(3) Uani 1 1 d
C3D C -0.02476(11) 0.55249(11) 0.11679(8) 0.0322(3) Uani 1 1 d
C4A C 0.34063(10) 0.45516(9) 0.12294(7) 0.0229(2) Uani 1 1 d
C4B C 0.43364(13) 0.01010(10) -0.14979(8) 0.0336(3) Uani 1 1 d
C4C C 0.54811(14) 0.70243(11) 0.39222(9) 0.0381(3) Uani 1 1 d
C4D C -0.02104(12) 0.67368(11) 0.13825(8) 0.0326(3) Uani 1 1 d
C5A C 0.33266(11) 0.36258(9) 0.05947(7) 0.0245(2) Uani 1 1 d
C5B C 0.56533(13) 0.04470(10) -0.11731(8) 0.0326(3) Uani 1 1 d
C5C C 0.63084(12) 0.71572(10) 0.31509(8) 0.0341(3) Uani 1 1 d
C5D C 0.10765(12) 0.72468(10) 0.16058(8) 0.0330(3) Uani 1 1 d
C6A C 0.45423(11) 0.29756(9) 0.03925(7) 0.0245(2) Uani 1 1 d
C6B C 0.57479(12) 0.13846(10) -0.05454(7) 0.0280(3) Uani 1 1 d
C6C C 0.60765(11) 0.64031(10) 0.24062(8) 0.0279(3) Uani 1 1 d
C6D C 0.22767(11) 0.65404(10) 0.16022(8) 0.0285(3) Uani 1 1 d
H3B H 0.2235(15) 0.0504(12) -0.1429(9) 0.037(3) Uiso 1 1 d
H3C H 0.3841(17) 0.6040(14) 0.4424(12) 0.052(4) Uiso 1 1 d
H3D H -0.1155(14) 0.5104(12) 0.1036(9) 0.036(3) Uiso 1 1 d
H4B H 0.4240(14) -0.0554(13) -0.1935(10) 0.040(4) Uiso 1 1 d
H4C H 0.5632(15) 0.7563(14) 0.4455(10) 0.048(4) Uiso 1 1 d
H4D H -0.1068(15) 0.7207(13) 0.1340(9) 0.043(4) Uiso 1 1 d
H5A H 0.2462(14) 0.3442(11) 0.0289(8) 0.028(3) Uiso 1 1 d
H5B H 0.6467(15) 0.0015(13) -0.1367(10) 0.044(4) Uiso 1 1 d
H5C H 0.7066(16) 0.7779(14) 0.3122(10) 0.048(4) Uiso 1 1 d
H5D H 0.1138(15) 0.8090(14) 0.1762(10) 0.047(4) Uiso 1 1 d
H6B H 0.6624(15) 0.1625(12) -0.0289(9) 0.037(3) Uiso 1 1 d
H6C H 0.6619(13) 0.6452(11) 0.1872(9) 0.029(3) Uiso 1 1 d
H6D H 0.3152(15) 0.6873(12) 0.1744(9) 0.040(4) Uiso 1 1 d

loop_
_atom_site_aniso_label
_atom_site_aniso_U_11
_atom_site_aniso_U_22
_atom_site_aniso_U_33
_atom_site_aniso_U_23
_atom_site_aniso_U_13
_atom_site_aniso_U_12
N1A 0.0246(5) 0.0340(5) 0.0361(5) -0.0084(4) -0.0041(4) 0.0049(4)
N2A 0.0242(5) 0.0324(5) 0.0360(5) -0.0072(4) -0.0046(4) 0.0033(4)
N2B 0.0279(5) 0.0272(5) 0.0277(5) -0.0026(4) -0.0030(3) 0.0026(4)
N2C 0.0288(5) 0.0287(5) 0.0308(5) -0.0004(4) 0.0016(4) -0.0013(4)
N2D 0.0240(5) 0.0319(5) 0.0311(5) -0.0032(4) -0.0025(3) 0.0010(4)
C1B 0.0260(5) 0.0237(5) 0.0222(5) 0.0032(4) -0.0003(4) 0.0024(4)
C1C 0.0215(5) 0.0217(5) 0.0276(5) 0.0024(4) -0.0036(4) 0.0027(4)
C1D 0.0225(5) 0.0255(5) 0.0217(5) 0.0015(4) -0.0007(4) 0.0017(4)
C3A 0.0222(5) 0.0222(5) 0.0272(5) 0.0024(4) -0.0011(4) -0.0002(4)
C3B 0.0353(6) 0.0312(6) 0.0290(6) -0.0040(4) -0.0042(4) 0.0017(5)
C3C 0.0382(6) 0.0391(7) 0.0308(6) -0.0049(5) 0.0039(5) 0.0018(5)
C3D 0.0227(5) 0.0412(7) 0.0328(6) 0.0007(5) -0.0011(4) 0.0026(4)
C4A 0.0220(5) 0.0224(5) 0.0243(5) 0.0028(4) -0.0004(4) 0.0001(4)
C4B 0.0463(7) 0.0296(6) 0.0249(5) -0.0042(4) 0.0023(5) 0.0036(5)
C4C 0.0432(7) 0.0343(6) 0.0364(6) -0.0107(5) -0.0084(5) 0.0031(5)
C4D 0.0278(6) 0.0382(6) 0.0320(6) 0.0069(5) 0.0049(4) 0.0119(5)
C5A 0.0219(5) 0.0252(5) 0.0263(5) 0.0002(4) -0.0034(4) 0.0013(4)
C5B 0.0361(6) 0.0319(6) 0.0300(6) 0.0013(4) 0.0087(5) 0.0086(5)
C5C 0.0307(6) 0.0273(6) 0.0438(7) -0.0004(5) -0.0107(5) -0.0041(4)
C5D 0.0405(6) 0.0244(6) 0.0343(6) 0.0023(4) 0.0027(5) 0.0058(4)
C6A 0.0244(5) 0.0250(5) 0.0240(5) 0.0018(4) -0.0016(4) 0.0017(4)
C6B 0.0279(6) 0.0288(6) 0.0272(5) 0.0032(4) 0.0030(4) 0.0031(4)
C6C 0.0233(5) 0.0288(5) 0.0314(6) 0.0041(4) -0.0040(4) -0.0012(4)
C6D 0.0279(6) 0.0241(5) 0.0334(6) 0.0021(4) -0.0029(4) 0.0000(4)

loop_
_atom_type_symbol
_atom_type_description
_atom_type_scat_dispersion_real
_atom_type_scat_dispersion_imag
_atom_type_scat_source
C C 0.0033 0.0016 'International Tables Vol C Tables 4.2.6.8 and 6.1.1.4'
H H 0.0000 0.0000 'International Tables Vol C Tables 4.2.6.8 and 6.1.1.4'
N N 0.0061 0.0033 'International Tables Vol C Tables 4.2.6.8 and 6.1.1.4'

loop_
_geom_angle_atom_site_label_1
_geom_angle_atom_site_label_2
_geom_angle_atom_site_label_3
_geom_angle
C6A N1A N2A 119.20(9)
N1A N2A C3A 120.87(9)
C3B N2B C1B 117.32(9)
C1C N2C C3C 116.59(9)
C3D N2D C1D 117.86(9)
N2B C1B C6B 122.89(10)
N2B C1B C6A 115.66(9)
C6B C1B C6A 121.45(10)
N2C C1C C6C 123.29(10)
N2C C1C C3A 116.12(9)
C6C C1C C3A 120.57(9)
N2D C1D C6D 122.38(9)
N2D C1D C4A 115.26(9)
C6D C1D C4A 122.12(9)
N2A C3A C4A 122.43(9)
N2A C3A C1C 113.22(9)
C4A C3A C1C 124.32(9)
N2B C3B C4B 123.55(11)
N2C C3C C4C 123.82(11)
N2D C3D C4D 123.41(10)
C5A C4A C3A 115.65(9)
C5A C4A C1D 119.06(9)
C3A C4A C1D 125.17(9)
C5B C4B C3B 118.69(10)
C5C C4C C3C 118.73(11)
C5D C4D C3D 118.21(10)
C4A C5A C6A 119.28(10)
C4B C5B C6B 118.79(10)
C6C C5C C4C 118.53(11)
C4D C5D C6D 119.33(11)
N1A C6A C5A 122.21(10)
N1A C6A C1B 116.24(9)
C5A C6A C1B 121.54(9)
C5B C6B C1B 118.74(10)
C5C C6C C1C 119.03(11)
C5D C6D C1D 118.78(10)

loop_
_geom_bond_atom_site_label_1
_geom_bond_atom_site_label_2
_geom_bond_distance
N1A C6A 1.3341(14)
N1A N2A 1.3374(13)
N2A C3A 1.3392(14)
N2B C3B 1.3388(14)
N2B C1B 1.3420(14)
N2C C1C 1.3398(14)
N2C C3C 1.3417(15)
N2D C3D 1.3381(14)
N2D C1D 1.3431(13)
C1B C6B 1.3931(15)
C1B C6A 1.4897(14)
C1C C6C 1.3883(15)
C1C C3A 1.4888(14)
C1D C6D 1.3893(15)
C1D C4A 1.4919(14)
C3A C4A 1.4119(14)
C3B C4B 1.3836(16)
C3C C4C 1.3825(18)
C3D C4D 1.3849(17)
C4A C5A 1.3804(15)
C4B C5B 1.3821(18)
C4C C5C 1.3796(19)
C4D C5D 1.3798(17)
C5A C6A 1.3960(14)
C5B C6B 1.3843(16)
C5C C6C 1.3789(16)
C5D C6D 1.3837(16)
